data_4022889
loop_
_publ_author_name
'Ying Cheng'
'Lan-Qing Cheng'

_publ_section_title
;
 Interaction of \b-Lactam Carbenes with Aryl Isonitriles:
 An Unprecedented Rearrangement of 2-Azetidinonylidene Indoles
 to \d-Carbolinones
;
_journal_name_full 'Journal of Organic Chemistry'
_journal_page_first 2625
_journal_page_last 2630
_journal_paper_doi 10.1021/jo0700631
_journal_volume 72
_journal_year 2007
_chemical_formula_sum 'C38 H34 Cl2 N4 O2'
_chemical_formula_weight 649.59
_chemical_name_systematic
; 
 ? 
;
_space_group_IT_number 14
_symmetry_cell_setting monoclinic
_symmetry_space_group_name_Hall '-P 2ybc'
_symmetry_space_group_name_H-M 'P 1 21/c 1'
_atom_sites_solution_hydrogens geom
_atom_sites_solution_primary direct
_atom_sites_solution_secondary difmap
_audit_creation_method SHELXL-97
_cell_angle_alpha 90.00
_cell_angle_beta 94.005(2)
_cell_angle_gamma 90.00
_cell_formula_units_Z 4
_cell_length_a 15.599(2)
_cell_length_b 12.4777(18)
_cell_length_c 17.832(2)
_cell_measurement_reflns_used 4773
_cell_measurement_temperature 294(2)
_cell_measurement_theta_max 24.71
_cell_measurement_theta_min 2.34
_cell_volume 3462.3(8)
_computing_cell_refinement 'Bruker SMART'
_computing_data_collection 'Bruker SMART'
_computing_data_reduction 'Bruker SAINT'
_computing_molecular_graphics 'Bruker SHELXTL'
_computing_publication_material 'Bruker SHELXTL'
_computing_structure_refinement 'SHELXL-97 (Sheldrick, 1997)'
_computing_structure_solution 'SHELXS-97 (Sheldrick, 1990)'
_diffrn_ambient_temperature 294(2)
_diffrn_measured_fraction_theta_full 0.991
_diffrn_measured_fraction_theta_max 0.991
_diffrn_measurement_device_type 'CCD area detector'
_diffrn_measurement_method 'phi and omega scans'
_diffrn_radiation_monochromator graphite
_diffrn_radiation_source 'fine-focus sealed tube'
_diffrn_radiation_type MoK\a
_diffrn_radiation_wavelength 0.71073
_diffrn_reflns_av_R_equivalents 0.0371
_diffrn_reflns_av_sigmaI/netI 0.0442
_diffrn_reflns_limit_h_max 18
_diffrn_reflns_limit_h_min -19
_diffrn_reflns_limit_k_max 12
_diffrn_reflns_limit_k_min -15
_diffrn_reflns_limit_l_max 22
_diffrn_reflns_limit_l_min -12
_diffrn_reflns_number 19203
_diffrn_reflns_theta_full 26.43
_diffrn_reflns_theta_max 26.43
_diffrn_reflns_theta_min 1.99
_diffrn_standards_decay_% 0
_diffrn_standards_interval_count 0
_diffrn_standards_interval_time 0
_diffrn_standards_number 0
_exptl_absorpt_coefficient_mu 0.226
_exptl_absorpt_correction_T_max 0.956
_exptl_absorpt_correction_T_min 0.910
_exptl_absorpt_correction_type multi-scan
_exptl_absorpt_process_details SADABS
_exptl_crystal_density_diffrn 1.246
_exptl_crystal_density_method 'not measured'
_exptl_crystal_F_000 1360
_exptl_crystal_size_max 0.40
_exptl_crystal_size_mid 0.22
_exptl_crystal_size_min 0.20
_refine_diff_density_max 0.283
_refine_diff_density_min -0.279
_refine_diff_density_rms 0.035
_refine_ls_extinction_method none
_refine_ls_goodness_of_fit_ref 1.008
_refine_ls_hydrogen_treatment constr
_refine_ls_matrix_type full
_refine_ls_number_parameters 421
_refine_ls_number_reflns 7070
_refine_ls_number_restraints 0
_refine_ls_restrained_S_all 1.008
_refine_ls_R_factor_all 0.0943
_refine_ls_R_factor_gt 0.0447
_refine_ls_shift/su_max 0.003
_refine_ls_shift/su_mean 0.000
_refine_ls_structure_factor_coef Fsqd
_refine_ls_weighting_details 'calc w=1/[\s^2^(Fo^2^)+(0.0535P)^2^+0.4560P] where P=(Fo^2^+2Fc^2^)/3'
_refine_ls_weighting_scheme calc
_refine_ls_wR_factor_gt 0.1034
_refine_ls_wR_factor_ref 0.1244
_reflns_number_gt 4082
_reflns_number_total 7070
_reflns_threshold_expression >2sigma(I)
_cod_data_source_file jo0700631si20070205_041323.cif
_cod_data_source_block 50912c
_cod_depositor_comments
;
The following automatic conversions were performed:
'_symmetry_cell_setting' value 'Monoclinic' changed to 'monoclinic'
according to '/home/saulius/struct/CIF-dictionaries/cif_core.dic'
dictionary named 'cif_core.dic' version 2.4.1 from
2010-06-29.

'_exptl_absorpt_correction_type' value 'MULTI-SCAN' changed
to 'multi-scan' according to
'/home/saulius/struct/CIF-dictionaries/cif_core.dic' dictionary named
'cif_core.dic' version 2.4.1 from
2010-06-29.

'_refine_ls_hydrogen_treatment' value 'CONSTR' changed to
'constr' according to '/home/saulius/struct/CIF-dictionaries/cif_core.dic'
dictionary named 'cif_core.dic' version 2.4.1 from 2010-06-29.

Automatic conversion script
Id: cif_fix_enum 1527 2010-12-29 10:47:43Z saulius 
;
_cod_original_sg_symbol_H-M 'P 21/c'
_cod_database_code 4022889

loop_
_symmetry_equiv_pos_as_xyz
'x, y, z'
'-x, y+1/2, -z+1/2'
'-x, -y, -z'
'x, -y-1/2, z-1/2'

loop_
_atom_site_label
_atom_site_type_symbol
_atom_site_fract_x
_atom_site_fract_y
_atom_site_fract_z
_atom_site_U_iso_or_equiv
_atom_site_adp_type
_atom_site_occupancy
_atom_site_symmetry_multiplicity
_atom_site_calc_flag
_atom_site_refinement_flags
Cl1 Cl 0.51707(5) 0.60296(5) 0.10434(4) 0.0810(2) Uani 1 1 d .
Cl2 Cl 0.87606(4) 0.32814(8) 0.19886(5) 0.1048(3) Uani 1 1 d .
N1 N 0.30289(10) -0.04682(13) 0.07342(9) 0.0448(4) Uani 1 1 d .
N2 N 0.16907(10) 0.26426(14) 0.11973(10) 0.0498(4) Uani 1 1 d .
N3 N 0.31373(10) 0.20531(13) 0.08436(9) 0.0450(4) Uani 1 1 d .
N4 N 0.53193(11) 0.13470(14) 0.13906(9) 0.0484(4) Uani 1 1 d .
O1 O 0.32487(10) -0.23218(12) 0.09413(8) 0.0564(4) Uani 1 1 d .
O2 O 0.11555(12) 0.32464(17) 0.23268(10) 0.0905(6) Uani 1 1 d .
C1 C 0.34650(13) -0.14003(17) 0.09774(11) 0.0443(5) Uani 1 1 d .
C2 C 0.42716(13) -0.07522(15) 0.12436(11) 0.0434(5) Uani 1 1 d .
C3 C 0.37231(12) 0.02104(16) 0.09677(10) 0.0403(5) Uani 1 1 d .
C4 C 0.50219(14) -0.10242(17) 0.07761(13) 0.0568(6) Uani 1 1 d .
H4A H 0.5484 -0.0529 0.0891 0.085 Uiso 1 1 calc R
H4B H 0.4840 -0.0975 0.0252 0.085 Uiso 1 1 calc R
H4C H 0.5215 -0.1740 0.0890 0.085 Uiso 1 1 calc R
C5 C 0.45117(16) -0.08054(19) 0.20817(12) 0.0623(6) Uani 1 1 d .
H5A H 0.4698 -0.1518 0.2214 0.093 Uiso 1 1 calc R
H5B H 0.4021 -0.0624 0.2352 0.093 Uiso 1 1 calc R
H5C H 0.4968 -0.0308 0.2209 0.093 Uiso 1 1 calc R
C6 C 0.23207(12) -0.03778(16) 0.01825(11) 0.0422(5) Uani 1 1 d .
C7 C 0.24226(14) 0.01381(18) -0.04861(12) 0.0543(6) Uani 1 1 d .
H7 H 0.2939 0.0478 -0.0568 0.065 Uiso 1 1 calc R
C8 C 0.17532(15) 0.0149(2) -0.10364(13) 0.0609(6) Uani 1 1 d .
H8 H 0.1824 0.0500 -0.1488 0.073 Uiso 1 1 calc R
C9 C 0.09826(15) -0.03490(19) -0.09302(13) 0.0591(6) Uani 1 1 d .
C10 C 0.08944(15) -0.0858(2) -0.02537(14) 0.0642(7) Uani 1 1 d .
H10 H 0.0378 -0.1196 -0.0171 0.077 Uiso 1 1 calc R
C11 C 0.15547(14) -0.08766(18) 0.03050(13) 0.0562(6) Uani 1 1 d .
H11 H 0.1483 -0.1222 0.0758 0.067 Uiso 1 1 calc R
C12 C 0.02487(17) -0.0338(3) -0.15337(16) 0.0926(9) Uani 1 1 d .
H12A H 0.0339 0.0225 -0.1886 0.139 Uiso 1 1 calc R
H12B H -0.0283 -0.0219 -0.1306 0.139 Uiso 1 1 calc R
H12C H 0.0225 -0.1015 -0.1791 0.139 Uiso 1 1 calc R
C13 C 0.16439(15) 0.2749(2) 0.19641(13) 0.0608(6) Uani 1 1 d .
C14 C 0.23883(14) 0.1986(2) 0.21395(12) 0.0577(6) Uani 1 1 d .
C15 C 0.23735(12) 0.18404(17) 0.12637(11) 0.0478(5) Uani 1 1 d .
H15 H 0.2137 0.1135 0.1124 0.057 Uiso 1 1 calc R
C16 C 0.21116(19) 0.0974(2) 0.25452(15) 0.0849(8) Uani 1 1 d .
H16A H 0.1958 0.1160 0.3041 0.127 Uiso 1 1 calc R
H16B H 0.2578 0.0471 0.2581 0.127 Uiso 1 1 calc R
H16C H 0.1625 0.0659 0.2268 0.127 Uiso 1 1 calc R
C17 C 0.31684(16) 0.2509(2) 0.25512(14) 0.0781(8) Uani 1 1 d .
H17A H 0.3288 0.3177 0.2314 0.117 Uiso 1 1 calc R
H17B H 0.3656 0.2042 0.2534 0.117 Uiso 1 1 calc R
H17C H 0.3052 0.2636 0.3065 0.117 Uiso 1 1 calc R
C18 C 0.11010(13) 0.28987(17) 0.05791(12) 0.0482(5) Uani 1 1 d .
C19 C 0.12564(16) 0.2563(2) -0.01310(13) 0.0661(7) Uani 1 1 d .
H19 H 0.1751 0.2176 -0.0212 0.079 Uiso 1 1 calc R
C20 C 0.06709(19) 0.2803(2) -0.07273(15) 0.0772(8) Uani 1 1 d .
H20 H 0.0783 0.2577 -0.1208 0.093 Uiso 1 1 calc R
C21 C -0.00717(18) 0.3367(2) -0.06293(16) 0.0745(8) Uani 1 1 d .
C22 C -0.02076(16) 0.3693(2) 0.00858(17) 0.0773(8) Uani 1 1 d .
H22 H -0.0705 0.4076 0.0167 0.093 Uiso 1 1 calc R
C23 C 0.03692(14) 0.3474(2) 0.06934(14) 0.0620(6) Uani 1 1 d .
H23 H 0.0263 0.3713 0.1172 0.074 Uiso 1 1 calc R
C24 C -0.0714(2) 0.3618(3) -0.12835(19) 0.1222(13) Uani 1 1 d .
H24A H -0.0563 0.4285 -0.1509 0.183 Uiso 1 1 calc R
H24B H -0.1279 0.3674 -0.1106 0.183 Uiso 1 1 calc R
H24C H -0.0706 0.3056 -0.1650 0.183 Uiso 1 1 calc R
C25 C 0.38065(12) 0.12763(15) 0.10044(10) 0.0405(5) Uani 1 1 d .
C26 C 0.46311(13) 0.18499(15) 0.11702(10) 0.0402(5) Uani 1 1 d .
C27 C 0.44259(13) 0.29877(16) 0.10371(10) 0.0419(5) Uani 1 1 d .
C28 C 0.49288(14) 0.39030(16) 0.10857(11) 0.0468(5) Uani 1 1 d .
H28 H 0.5519 0.3856 0.1194 0.056 Uiso 1 1 calc R
C29 C 0.45393(15) 0.48818(17) 0.09704(12) 0.0535(6) Uani 1 1 d .
C30 C 0.36593(16) 0.49762(18) 0.07933(13) 0.0619(6) Uani 1 1 d .
H30 H 0.3413 0.5649 0.0713 0.074 Uiso 1 1 calc R
C31 C 0.31520(15) 0.40654(18) 0.07368(13) 0.0588(6) Uani 1 1 d .
H31 H 0.2564 0.4117 0.0613 0.071 Uiso 1 1 calc R
C32 C 0.35370(13) 0.30743(16) 0.08688(11) 0.0448(5) Uani 1 1 d .
C33 C 0.61283(13) 0.18523(16) 0.15121(12) 0.0452(5) Uani 1 1 d .
C34 C 0.65485(15) 0.23245(18) 0.09426(13) 0.0562(6) Uani 1 1 d .
H34 H 0.6283 0.2353 0.0460 0.067 Uiso 1 1 calc R
C35 C 0.73618(15) 0.27569(19) 0.10813(14) 0.0636(7) Uani 1 1 d .
H35 H 0.7643 0.3070 0.0694 0.076 Uiso 1 1 calc R
C36 C 0.77480(14) 0.2718(2) 0.17968(15) 0.0631(7) Uani 1 1 d .
C37 C 0.73468(14) 0.2233(2) 0.23608(14) 0.0725(8) Uani 1 1 d .
H37 H 0.7616 0.2203 0.2842 0.087 Uiso 1 1 calc R
C38 C 0.65470(13) 0.1788(2) 0.22201(13) 0.0602(6) Uani 1 1 d .
H38 H 0.6284 0.1441 0.2604 0.072 Uiso 1 1 calc R

loop_
_atom_site_aniso_label
_atom_site_aniso_U_11
_atom_site_aniso_U_22
_atom_site_aniso_U_33
_atom_site_aniso_U_23
_atom_site_aniso_U_13
_atom_site_aniso_U_12
Cl1 0.0933(5) 0.0385(4) 0.1102(6) -0.0023(3) 0.0003(4) -0.0155(3)
Cl2 0.0501(4) 0.1333(8) 0.1312(7) -0.0213(5) 0.0083(4) -0.0242(4)
N1 0.0485(10) 0.0356(10) 0.0492(10) -0.0010(8) -0.0040(8) -0.0012(8)
N2 0.0479(10) 0.0534(12) 0.0475(11) -0.0092(8) -0.0005(8) 0.0097(9)
N3 0.0444(9) 0.0367(10) 0.0534(11) -0.0023(8) -0.0015(8) 0.0024(8)
N4 0.0451(10) 0.0400(10) 0.0586(11) -0.0030(8) -0.0071(8) 0.0008(8)
O1 0.0699(10) 0.0368(9) 0.0624(10) 0.0049(7) 0.0035(8) -0.0053(8)
O2 0.0863(13) 0.1212(17) 0.0645(12) -0.0259(11) 0.0081(9) 0.0379(12)
C1 0.0552(13) 0.0384(13) 0.0396(12) 0.0014(9) 0.0058(9) -0.0025(10)
C2 0.0517(12) 0.0348(12) 0.0431(12) 0.0034(9) -0.0002(9) -0.0007(10)
C3 0.0441(11) 0.0371(12) 0.0395(11) -0.0024(9) 0.0005(9) -0.0009(9)
C4 0.0556(13) 0.0398(13) 0.0754(16) -0.0002(11) 0.0090(12) 0.0043(10)
C5 0.0750(16) 0.0598(16) 0.0503(14) 0.0093(11) -0.0095(11) -0.0017(13)
C6 0.0455(11) 0.0358(11) 0.0448(12) -0.0054(9) -0.0007(9) -0.0015(9)
C7 0.0494(13) 0.0592(15) 0.0542(14) 0.0020(11) 0.0023(11) -0.0061(11)
C8 0.0669(15) 0.0685(17) 0.0467(14) 0.0034(11) -0.0004(11) 0.0012(13)
C9 0.0584(14) 0.0567(15) 0.0603(15) -0.0115(12) -0.0106(11) 0.0013(12)
C10 0.0497(14) 0.0642(17) 0.0774(18) -0.0010(13) -0.0056(12) -0.0139(12)
C11 0.0564(14) 0.0536(15) 0.0582(14) 0.0052(11) 0.0015(11) -0.0102(11)
C12 0.0817(19) 0.105(2) 0.085(2) -0.0101(17) -0.0335(16) -0.0025(18)
C13 0.0598(14) 0.0680(17) 0.0542(15) -0.0109(12) 0.0007(12) 0.0055(13)
C14 0.0536(13) 0.0715(17) 0.0475(13) -0.0025(11) -0.0003(10) 0.0037(12)
C15 0.0439(11) 0.0434(13) 0.0555(13) -0.0065(10) 0.0002(10) 0.0018(10)
C16 0.091(2) 0.091(2) 0.0745(19) 0.0181(15) 0.0134(15) 0.0005(17)
C17 0.0716(17) 0.105(2) 0.0560(16) -0.0117(14) -0.0089(13) 0.0040(16)
C18 0.0461(12) 0.0479(13) 0.0501(13) -0.0009(10) -0.0014(10) -0.0008(10)
C19 0.0629(15) 0.0760(18) 0.0582(16) -0.0087(13) -0.0032(12) 0.0129(13)
C20 0.089(2) 0.084(2) 0.0556(16) -0.0005(13) -0.0099(14) -0.0049(17)
C21 0.0761(18) 0.0673(18) 0.077(2) 0.0125(15) -0.0205(15) -0.0081(15)
C22 0.0560(15) 0.080(2) 0.094(2) 0.0095(16) -0.0094(14) 0.0117(14)
C23 0.0533(13) 0.0669(17) 0.0656(16) -0.0011(12) 0.0025(12) 0.0078(12)
C24 0.130(3) 0.112(3) 0.114(3) 0.017(2) -0.065(2) 0.000(2)
C25 0.0427(11) 0.0354(12) 0.0428(12) -0.0022(9) -0.0015(9) 0.0032(9)
C26 0.0476(11) 0.0367(12) 0.0358(11) -0.0052(9) 0.0006(9) 0.0017(10)
C27 0.0507(12) 0.0365(12) 0.0380(11) -0.0047(9) 0.0003(9) 0.0010(10)
C28 0.0568(13) 0.0401(13) 0.0431(12) -0.0048(9) -0.0007(10) -0.0023(10)
C29 0.0698(15) 0.0354(13) 0.0552(14) -0.0031(10) 0.0029(11) -0.0079(11)
C30 0.0741(16) 0.0351(13) 0.0756(17) 0.0008(11) -0.0016(13) 0.0062(12)
C31 0.0549(13) 0.0419(14) 0.0784(17) 0.0016(11) -0.0038(12) 0.0051(11)
C32 0.0507(12) 0.0366(12) 0.0469(12) -0.0036(9) 0.0006(9) 0.0009(10)
C33 0.0447(11) 0.0410(12) 0.0497(13) -0.0072(10) 0.0010(10) 0.0052(10)
C34 0.0635(15) 0.0556(15) 0.0491(14) -0.0086(11) 0.0019(11) -0.0023(12)
C35 0.0648(15) 0.0640(17) 0.0643(17) -0.0080(12) 0.0212(13) -0.0041(13)
C36 0.0400(12) 0.0771(18) 0.0730(18) -0.0186(13) 0.0096(12) -0.0009(12)
C37 0.0435(13) 0.118(2) 0.0551(15) -0.0073(15) -0.0044(11) 0.0018(14)
C38 0.0420(12) 0.0833(19) 0.0549(15) 0.0045(12) 0.0013(10) 0.0022(12)

loop_
_atom_type_symbol
_atom_type_description
_atom_type_scat_dispersion_real
_atom_type_scat_dispersion_imag
_atom_type_scat_source
C C 0.0033 0.0016 'International Tables Vol C Tables 4.2.6.8 and 6.1.1.4'
H H 0.0000 0.0000 'International Tables Vol C Tables 4.2.6.8 and 6.1.1.4'
N N 0.0061 0.0033 'International Tables Vol C Tables 4.2.6.8 and 6.1.1.4'
O O 0.0106 0.0060 'International Tables Vol C Tables 4.2.6.8 and 6.1.1.4'
Cl Cl 0.1484 0.1585 'International Tables Vol C Tables 4.2.6.8 and 6.1.1.4'

loop_
_geom_angle_atom_site_label_1
_geom_angle_atom_site_label_2
_geom_angle_atom_site_label_3
_geom_angle
C1 N1 C3 93.48(15)
C1 N1 C6 127.80(16)
C3 N1 C6 133.91(17)
C13 N2 C18 132.07(18)
C13 N2 C15 94.26(16)
C18 N2 C15 130.21(17)
C32 N3 C25 106.72(15)
C32 N3 C15 120.97(16)
C25 N3 C15 112.22(15)
C26 N4 C33 123.26(18)
O1 C1 N1 130.62(19)
O1 C1 C2 137.7(2)
N1 C1 C2 91.60(15)
C5 C2 C4 112.56(17)
C5 C2 C3 116.34(17)
C4 C2 C3 115.56(17)
C5 C2 C1 114.86(17)
C4 C2 C1 110.88(16)
C3 C2 C1 83.53(14)
C25 C3 N1 132.82(18)
C25 C3 C2 135.40(18)
N1 C3 C2 91.38(15)
C2 C4 H4A 109.5
C2 C4 H4B 109.5
H4A C4 H4B 109.5
C2 C4 H4C 109.5
H4A C4 H4C 109.5
H4B C4 H4C 109.5
C2 C5 H5A 109.5
C2 C5 H5B 109.5
H5A C5 H5B 109.5
C2 C5 H5C 109.5
H5A C5 H5C 109.5
H5B C5 H5C 109.5
C7 C6 C11 120.21(19)
C7 C6 N1 120.18(18)
C11 C6 N1 119.45(18)
C6 C7 C8 119.6(2)
C6 C7 H7 120.2
C8 C7 H7 120.2
C9 C8 C7 121.4(2)
C9 C8 H8 119.3
C7 C8 H8 119.3
C8 C9 C10 118.0(2)
C8 C9 C12 121.4(2)
C10 C9 C12 120.6(2)
C9 C10 C11 121.6(2)
C9 C10 H10 119.2
C11 C10 H10 119.2
C6 C11 C10 119.3(2)
C6 C11 H11 120.4
C10 C11 H11 120.4
C9 C12 H12A 109.5
C9 C12 H12B 109.5
H12A C12 H12B 109.5
C9 C12 H12C 109.5
H12A C12 H12C 109.5
H12B C12 H12C 109.5
O2 C13 N2 131.3(2)
O2 C13 C14 135.7(2)
N2 C13 C14 92.93(18)
C13 C14 C17 113.9(2)
C13 C14 C16 112.2(2)
C17 C14 C16 111.5(2)
C13 C14 C15 84.82(16)
C17 C14 C15 118.98(19)
C16 C14 C15 112.9(2)
N2 C15 N3 116.48(17)
N2 C15 C14 87.78(15)
N3 C15 C14 121.86(16)
N2 C15 H15 109.6
N3 C15 H15 109.6
C14 C15 H15 109.6
C14 C16 H16A 109.5
C14 C16 H16B 109.5
H16A C16 H16B 109.5
C14 C16 H16C 109.5
H16A C16 H16C 109.5
H16B C16 H16C 109.5
C14 C17 H17A 109.5
C14 C17 H17B 109.5
H17A C17 H17B 109.5
C14 C17 H17C 109.5
H17A C17 H17C 109.5
H17B C17 H17C 109.5
C19 C18 C23 119.9(2)
C19 C18 N2 120.0(2)
C23 C18 N2 120.1(2)
C18 C19 C20 119.5(2)
C18 C19 H19 120.2
C20 C19 H19 120.2
C21 C20 C19 121.9(3)
C21 C20 H20 119.0
C19 C20 H20 119.0
C22 C21 C20 117.2(2)
C22 C21 C24 121.2(3)
C20 C21 C24 121.6(3)
C21 C22 C23 122.3(3)
C21 C22 H22 118.8
C23 C22 H22 118.8
C18 C23 C22 119.1(2)
C18 C23 H23 120.4
C22 C23 H23 120.4
C21 C24 H24A 109.5
C21 C24 H24B 109.5
H24A C24 H24B 109.5
C21 C24 H24C 109.5
H24A C24 H24C 109.5
H24B C24 H24C 109.5
C3 C25 N3 126.40(18)
C3 C25 C26 124.71(18)
N3 C25 C26 108.77(16)
N4 C26 C27 133.66(18)
N4 C26 C25 121.41(18)
C27 C26 C25 104.92(16)
C28 C27 C32 119.82(19)
C28 C27 C26 132.06(18)
C32 C27 C26 108.04(17)
C29 C28 C27 118.8(2)
C29 C28 H28 120.6
C27 C28 H28 120.6
C28 C29 C30 121.9(2)
C28 C29 Cl1 118.64(17)
C30 C29 Cl1 119.48(17)
C31 C30 C29 119.8(2)
C31 C30 H30 120.1
C29 C30 H30 120.1
C30 C31 C32 118.7(2)
C30 C31 H31 120.6
C32 C31 H31 120.6
C31 C32 C27 120.98(19)
C31 C32 N3 127.68(19)
C27 C32 N3 111.32(17)
C34 C33 C38 118.6(2)
C34 C33 N4 122.88(19)
C38 C33 N4 118.28(19)
C33 C34 C35 120.8(2)
C33 C34 H34 119.6
C35 C34 H34 119.6
C36 C35 C34 119.3(2)
C36 C35 H35 120.4
C34 C35 H35 120.4
C37 C36 C35 120.5(2)
C37 C36 Cl2 119.4(2)
C35 C36 Cl2 120.1(2)
C36 C37 C38 120.2(2)
C36 C37 H37 119.9
C38 C37 H37 119.9
C37 C38 C33 120.6(2)
C37 C38 H38 119.7
C33 C38 H38 119.7

loop_
_geom_bond_atom_site_label_1
_geom_bond_atom_site_label_2
_geom_bond_distance
Cl1 C29 1.738(2)
Cl2 C36 1.741(2)
N1 C1 1.401(3)
N1 C3 1.414(2)
N1 C6 1.431(2)
N2 C13 1.381(3)
N2 C18 1.422(3)
N2 C15 1.460(2)
N3 C32 1.418(2)
N3 C25 1.439(2)
N3 C15 1.475(3)
N4 C26 1.281(2)
N4 C33 1.414(3)
O1 C1 1.199(2)
O2 C13 1.205(3)
C1 C2 1.542(3)
C2 C5 1.517(3)
C2 C4 1.522(3)
C2 C3 1.535(3)
C3 C25 1.338(3)
C4 H4A 0.9600
C4 H4B 0.9600
C4 H4C 0.9600
C5 H5A 0.9600
C5 H5B 0.9600
C5 H5C 0.9600
C6 C7 1.374(3)
C6 C11 1.378(3)
C7 C8 1.382(3)
C7 H7 0.9300
C8 C9 1.378(3)
C8 H8 0.9300
C9 C10 1.378(3)
C9 C12 1.515(3)
C10 C11 1.382(3)
C10 H10 0.9300
C11 H11 0.9300
C12 H12A 0.9600
C12 H12B 0.9600
C12 H12C 0.9600
C13 C14 1.517(3)
C14 C17 1.523(3)
C14 C16 1.532(3)
C14 C15 1.571(3)
C15 H15 0.9800
C16 H16A 0.9600
C16 H16B 0.9600
C16 H16C 0.9600
C17 H17A 0.9600
C17 H17B 0.9600
C17 H17C 0.9600
C18 C19 1.371(3)
C18 C23 1.376(3)
C19 C20 1.385(3)
C19 H19 0.9300
C20 C21 1.377(4)
C20 H20 0.9300
C21 C22 1.369(4)
C21 C24 1.516(4)
C22 C23 1.386(3)
C22 H22 0.9300
C23 H23 0.9300
C24 H24A 0.9600
C24 H24B 0.9600
C24 H24C 0.9600
C25 C26 1.484(3)
C26 C27 1.471(3)
C27 C28 1.385(3)
C27 C32 1.402(3)
C28 C29 1.373(3)
C28 H28 0.9300
C29 C30 1.392(3)
C30 C31 1.384(3)
C30 H30 0.9300
C31 C32 1.388(3)
C31 H31 0.9300
C33 C34 1.379(3)
C33 C38 1.382(3)
C34 C35 1.385(3)
C34 H34 0.9300
C35 C36 1.373(3)
C35 H35 0.9300
C36 C37 1.363(3)
C37 C38 1.372(3)
C37 H37 0.9300
C38 H38 0.9300

loop_
_geom_torsion_atom_site_label_1
_geom_torsion_atom_site_label_2
_geom_torsion_atom_site_label_3
_geom_torsion_atom_site_label_4
_geom_torsion
C3 N1 C1 O1 -178.6(2)
C6 N1 C1 O1 -20.7(3)
C3 N1 C1 C2 -0.92(15)
C6 N1 C1 C2 156.97(19)
O1 C1 C2 C5 -65.7(3)
N1 C1 C2 C5 116.93(18)
O1 C1 C2 C4 63.3(3)
N1 C1 C2 C4 -114.08(17)
O1 C1 C2 C3 178.2(3)
N1 C1 C2 C3 0.85(14)
C1 N1 C3 C25 -172.4(2)
C6 N1 C3 C25 32.0(4)
C1 N1 C3 C2 0.93(15)
C6 N1 C3 C2 -154.7(2)
C5 C2 C3 C25 57.6(3)
C4 C2 C3 C25 -77.7(3)
C1 C2 C3 C25 172.2(2)
C5 C2 C3 N1 -115.42(18)
C4 C2 C3 N1 109.24(18)
C1 C2 C3 N1 -0.84(14)
C1 N1 C6 C7 -113.0(2)
C3 N1 C6 C7 35.6(3)
C1 N1 C6 C11 62.5(3)
C3 N1 C6 C11 -148.9(2)
C11 C6 C7 C8 -0.3(3)
N1 C6 C7 C8 175.12(19)
C6 C7 C8 C9 -0.1(3)
C7 C8 C9 C10 0.3(4)
C7 C8 C9 C12 -179.9(2)
C8 C9 C10 C11 -0.2(4)
C12 C9 C10 C11 -179.9(2)
C7 C6 C11 C10 0.4(3)
N1 C6 C11 C10 -175.0(2)
C9 C10 C11 C6 -0.2(4)
C18 N2 C13 O2 -14.1(4)
C15 N2 C13 O2 -174.0(3)
C18 N2 C13 C14 163.5(2)
C15 N2 C13 C14 3.59(18)
O2 C13 C14 C17 -66.4(4)
N2 C13 C14 C17 116.1(2)
O2 C13 C14 C16 61.5(4)
N2 C13 C14 C16 -116.0(2)
O2 C13 C14 C15 174.1(3)
N2 C13 C14 C15 -3.34(16)
C13 N2 C15 N3 -128.28(18)
C18 N2 C15 N3 71.2(3)
C13 N2 C15 C14 -3.47(17)
C18 N2 C15 C14 -164.0(2)
C32 N3 C15 N2 46.7(2)
C25 N3 C15 N2 174.14(15)
C32 N3 C15 C14 -58.3(3)
C25 N3 C15 C14 69.1(2)
C13 C14 C15 N2 3.16(16)
C17 C14 C15 N2 -111.3(2)
C16 C14 C15 N2 115.1(2)
C13 C14 C15 N3 123.2(2)
C17 C14 C15 N3 8.8(3)
C16 C14 C15 N3 -124.8(2)
C13 N2 C18 C19 -170.2(2)
C15 N2 C18 C19 -16.8(3)
C13 N2 C18 C23 9.1(4)
C15 N2 C18 C23 162.5(2)
C23 C18 C19 C20 -0.3(4)
N2 C18 C19 C20 179.0(2)
C18 C19 C20 C21 -0.5(4)
C19 C20 C21 C22 0.6(4)
C19 C20 C21 C24 -179.4(3)
C20 C21 C22 C23 0.0(4)
C24 C21 C22 C23 -180.0(3)
C19 C18 C23 C22 0.8(4)
N2 C18 C23 C22 -178.5(2)
C21 C22 C23 C18 -0.7(4)
N1 C3 C25 N3 4.4(3)
C2 C3 C25 N3 -166.1(2)
N1 C3 C25 C26 -171.19(19)
C2 C3 C25 C26 18.3(4)
C32 N3 C25 C3 -173.22(18)
C15 N3 C25 C3 52.1(3)
C32 N3 C25 C26 2.9(2)
C15 N3 C25 C26 -131.76(16)
C33 N4 C26 C27 -5.3(3)
C33 N4 C26 C25 176.15(18)
C3 C25 C26 N4 -9.4(3)
N3 C25 C26 N4 174.35(17)
C3 C25 C26 C27 171.64(18)
N3 C25 C26 C27 -4.59(19)
N4 C26 C27 C28 2.4(4)
C25 C26 C27 C28 -178.8(2)
N4 C26 C27 C32 -174.2(2)
C25 C26 C27 C32 4.5(2)
C32 C27 C28 C29 0.3(3)
C26 C27 C28 C29 -175.96(19)
C27 C28 C29 C30 -1.2(3)
C27 C28 C29 Cl1 179.21(15)
C28 C29 C30 C31 0.6(3)
Cl1 C29 C30 C31 -179.77(18)
C29 C30 C31 C32 0.8(3)
C30 C31 C32 C27 -1.7(3)
C30 C31 C32 N3 179.7(2)
C28 C27 C32 C31 1.1(3)
C26 C27 C32 C31 178.20(19)
C28 C27 C32 N3 179.94(17)
C26 C27 C32 N3 -3.0(2)
C25 N3 C32 C31 178.8(2)
C15 N3 C32 C31 -51.4(3)
C25 N3 C32 C27 0.0(2)
C15 N3 C32 C27 129.87(18)
C26 N4 C33 C34 -64.6(3)
C26 N4 C33 C38 121.1(2)
C38 C33 C34 C35 -2.1(3)
N4 C33 C34 C35 -176.3(2)
C33 C34 C35 C36 -0.4(3)
C34 C35 C36 C37 1.9(4)
C34 C35 C36 Cl2 -178.65(18)
C35 C36 C37 C38 -0.8(4)
Cl2 C36 C37 C38 179.7(2)
C36 C37 C38 C33 -1.8(4)
C34 C33 C38 C37 3.2(3)
N4 C33 C38 C37 177.7(2)
